data_7016757
loop_
_publ_author_name
'Li, Jiaye'
'Stasch, Andreas'
'Schenk, Christian'
'Jones, Cameron'

_publ_section_title
;
 Extremely bulky amido-group 14 element chloride complexes: Potential
 synthons for low oxidation state main group chemistry.
;
_journal_issue 40
_journal_name_full 'Dalton transactions (Cambridge, England : 2003)'
_journal_page_first 10448
_journal_page_last 10456
_journal_paper_doi 10.1039/c1dt10678c
_journal_volume 40
_journal_year 2011
_chemical_formula_sum 'C40 H44 Li N O Si'
_chemical_formula_weight 589.79
_chemical_name_systematic
;
?
;
_space_group_IT_number 2
_symmetry_cell_setting triclinic
_symmetry_space_group_name_Hall '-P 1'
_symmetry_space_group_name_H-M 'P -1'
_atom_sites_solution_hydrogens geom
_atom_sites_solution_primary direct
_atom_sites_solution_secondary difmap
_audit_creation_method SHELXL-97
_cell_angle_alpha 105.507(3)
_cell_angle_beta 90.534(3)
_cell_angle_gamma 112.600(4)
_cell_formula_units_Z 2
_cell_length_a 9.7625(4)
_cell_length_b 10.1602(4)
_cell_length_c 18.8405(7)
_cell_measurement_temperature 123(2)
_cell_volume 1649.22(13)
_computing_structure_refinement 'SHELXL-97 (Sheldrick, 1997)'
_computing_structure_solution 'SHELXS-97 (Sheldrick, 1990)'
_diffrn_ambient_temperature 123(2)
_diffrn_measured_fraction_theta_full 0.991
_diffrn_measured_fraction_theta_max 0.991
_diffrn_measurement_device_type 'Oxford Gemini Ultra'
_diffrn_radiation_monochromator graphite
_diffrn_radiation_source 'Enhance (Mo) X-ray Source'
_diffrn_radiation_type MoK\a
_diffrn_radiation_wavelength 0.71073
_diffrn_reflns_av_R_equivalents 0.0292
_diffrn_reflns_av_sigmaI/netI 0.0590
_diffrn_reflns_limit_h_max 10
_diffrn_reflns_limit_h_min -12
_diffrn_reflns_limit_k_max 11
_diffrn_reflns_limit_k_min -12
_diffrn_reflns_limit_l_max 20
_diffrn_reflns_limit_l_min -23
_diffrn_reflns_number 10292
_diffrn_reflns_theta_full 26.00
_diffrn_reflns_theta_max 26.00
_diffrn_reflns_theta_min 3.10
_exptl_absorpt_coefficient_mu 0.103
_exptl_absorpt_correction_T_max 0.991
_exptl_absorpt_correction_T_min 0.979
_exptl_absorpt_correction_type multi-scan
_exptl_absorpt_process_details 'SCALE3 ABSPACK'
_exptl_crystal_colour colourless
_exptl_crystal_density_diffrn 1.188
_exptl_crystal_density_method 'not measured'
_exptl_crystal_description block
_exptl_crystal_F_000 632
_exptl_crystal_size_max 0.15
_exptl_crystal_size_mid 0.10
_exptl_crystal_size_min 0.08
_refine_diff_density_max 0.308
_refine_diff_density_min -0.344
_refine_diff_density_rms 0.046
_refine_ls_extinction_method none
_refine_ls_goodness_of_fit_ref 1.035
_refine_ls_hydrogen_treatment constr
_refine_ls_matrix_type full
_refine_ls_number_parameters 401
_refine_ls_number_reflns 6437
_refine_ls_number_restraints 0
_refine_ls_restrained_S_all 1.035
_refine_ls_R_factor_all 0.0631
_refine_ls_R_factor_gt 0.0459
_refine_ls_shift/su_max 0.000
_refine_ls_shift/su_mean 0.000
_refine_ls_structure_factor_coef Fsqd
_refine_ls_weighting_details 'calc w=1/[\s^2^(Fo^2^)+(0.0351P)^2^+0.4038P] where P=(Fo^2^+2Fc^2^)/3'
_refine_ls_weighting_scheme calc
_refine_ls_wR_factor_gt 0.0924
_refine_ls_wR_factor_ref 0.1022
_reflns_number_gt 5103
_reflns_number_total 6437
_reflns_threshold_expression >2sigma(I)
_cod_data_source_file c1dt10678c.txt
_cod_data_source_block Ar*NSiMe3LiTHF
_cod_original_cell_volume 1649.22(11)
_cod_original_sg_symbol_H-M P-1
_cod_database_code 7016757

loop_
_symmetry_equiv_pos_as_xyz
'x, y, z'
'-x, -y, -z'

loop_
_atom_site_label
_atom_site_type_symbol
_atom_site_fract_x
_atom_site_fract_y
_atom_site_fract_z
_atom_site_U_iso_or_equiv
_atom_site_adp_type
_atom_site_occupancy
_atom_site_symmetry_multiplicity
_atom_site_calc_flag
_atom_site_refinement_flags
Si1 Si 0.80949(5) 0.89956(5) 0.22965(2) 0.01687(12) Uani 1 1 d .
O1 O 1.26086(15) 1.07461(14) 0.23680(7) 0.0305(3) Uani 1 1 d .
N1 N 0.91761(15) 1.08373(14) 0.26174(7) 0.0151(3) Uani 1 1 d .
C1 C 0.86139(17) 1.19320(16) 0.28419(9) 0.0138(3) Uani 1 1 d .
C2 C 0.83506(18) 1.26801(17) 0.23494(9) 0.0149(3) Uani 1 1 d .
C3 C 0.77704(18) 1.37541(17) 0.25938(9) 0.0158(3) Uani 1 1 d .
H3 H 0.7563 1.4208 0.2250 0.019 Uiso 1 1 calc R
C4 C 0.74825(18) 1.41875(17) 0.33191(9) 0.0156(3) Uani 1 1 d .
C5 C 0.78380(18) 1.35377(17) 0.38158(9) 0.0156(3) Uani 1 1 d .
H5 H 0.7705 1.3859 0.4322 0.019 Uiso 1 1 calc R
C6 C 0.83819(17) 1.24320(16) 0.35924(9) 0.0144(3) Uani 1 1 d .
C7 C 0.6824(2) 1.53356(19) 0.35614(10) 0.0224(4) Uani 1 1 d .
H7A H 0.5794 1.4924 0.3320 0.034 Uiso 1 1 calc R
H7B H 0.7422 1.6229 0.3420 0.034 Uiso 1 1 calc R
H7C H 0.6831 1.5600 0.4102 0.034 Uiso 1 1 calc R
C8 C 0.87823(19) 1.23349(17) 0.15644(9) 0.0159(3) Uani 1 1 d .
H8 H 0.8443 1.1227 0.1377 0.019 Uiso 1 1 calc R
C9 C 1.04698(19) 1.29975(17) 0.15427(9) 0.0166(4) Uani 1 1 d .
C10 C 1.14946(19) 1.38626(18) 0.21723(9) 0.0197(4) Uani 1 1 d .
H10 H 1.1145 1.4066 0.2641 0.024 Uiso 1 1 calc R
C11 C 1.3024(2) 1.44380(19) 0.21291(10) 0.0248(4) Uani 1 1 d .
H11 H 1.3706 1.5016 0.2568 0.030 Uiso 1 1 calc R
C12 C 1.3557(2) 1.41746(19) 0.14520(10) 0.0252(4) Uani 1 1 d .
H12 H 1.4601 1.4577 0.1422 0.030 Uiso 1 1 calc R
C13 C 1.2555(2) 1.3319(2) 0.08191(10) 0.0251(4) Uani 1 1 d .
H13 H 1.2911 1.3137 0.0350 0.030 Uiso 1 1 calc R
C14 C 1.1033(2) 1.27242(19) 0.08634(9) 0.0213(4) Uani 1 1 d .
H14 H 1.0359 1.2119 0.0424 0.026 Uiso 1 1 calc R
C15 C 0.79490(19) 1.27678(17) 0.10361(9) 0.0166(4) Uani 1 1 d .
C16 C 0.8608(2) 1.40698(18) 0.08319(9) 0.0213(4) Uani 1 1 d .
H16 H 0.9625 1.4711 0.1011 0.026 Uiso 1 1 calc R
C17 C 0.7794(2) 1.4443(2) 0.03684(10) 0.0263(4) Uani 1 1 d .
H17 H 0.8261 1.5331 0.0230 0.032 Uiso 1 1 calc R
C18 C 0.6310(2) 1.3531(2) 0.01083(10) 0.0261(4) Uani 1 1 d .
H18 H 0.5756 1.3788 -0.0208 0.031 Uiso 1 1 calc R
C19 C 0.5639(2) 1.2240(2) 0.03124(9) 0.0248(4) Uani 1 1 d .
H19 H 0.4618 1.1609 0.0138 0.030 Uiso 1 1 calc R
C20 C 0.6454(2) 1.18640(19) 0.07723(9) 0.0208(4) Uani 1 1 d .
H20 H 0.5983 1.0974 0.0909 0.025 Uiso 1 1 calc R
C21 C 0.88192(18) 1.17529(17) 0.41457(8) 0.0143(3) Uani 1 1 d .
H21 H 0.8319 1.0647 0.3921 0.017 Uiso 1 1 calc R
C22 C 0.82495(18) 1.20907(17) 0.48956(9) 0.0147(3) Uani 1 1 d .
C23 C 0.67155(19) 1.16510(17) 0.49235(9) 0.0178(4) Uani 1 1 d .
H23 H 0.6048 1.1161 0.4475 0.021 Uiso 1 1 calc R
C24 C 0.6146(2) 1.19153(18) 0.55942(9) 0.0210(4) Uani 1 1 d .
H24 H 0.5098 1.1616 0.5601 0.025 Uiso 1 1 calc R
C25 C 0.7103(2) 1.26152(18) 0.62554(9) 0.0211(4) Uani 1 1 d .
H25 H 0.6716 1.2787 0.6716 0.025 Uiso 1 1 calc R
C26 C 0.8626(2) 1.30593(18) 0.62364(9) 0.0202(4) Uani 1 1 d .
H26 H 0.9289 1.3543 0.6687 0.024 Uiso 1 1 calc R
C27 C 0.91958(19) 1.28047(17) 0.55637(9) 0.0174(4) Uani 1 1 d .
H27 H 1.0246 1.3122 0.5560 0.021 Uiso 1 1 calc R
C28 C 1.04929(19) 1.21341(17) 0.42168(8) 0.0151(3) Uani 1 1 d .
C29 C 1.1029(2) 1.10814(18) 0.43020(9) 0.0190(4) Uani 1 1 d .
H29 H 1.0343 1.0135 0.4324 0.023 Uiso 1 1 calc R
C30 C 1.2550(2) 1.14027(19) 0.43541(10) 0.0240(4) Uani 1 1 d .
H30 H 1.2893 1.0678 0.4415 0.029 Uiso 1 1 calc R
C31 C 1.3566(2) 1.2769(2) 0.43185(10) 0.0253(4) Uani 1 1 d .
H31 H 1.4604 1.2979 0.4344 0.030 Uiso 1 1 calc R
C32 C 1.3053(2) 1.38331(19) 0.42448(10) 0.0230(4) Uani 1 1 d .
H32 H 1.3745 1.4781 0.4227 0.028 Uiso 1 1 calc R
C33 C 1.15355(19) 1.35160(18) 0.41978(9) 0.0181(4) Uani 1 1 d .
H33 H 1.1201 1.4256 0.4152 0.022 Uiso 1 1 calc R
C34 C 0.6365(2) 0.83949(19) 0.27730(10) 0.0249(4) Uani 1 1 d .
H34A H 0.6618 0.8237 0.3239 0.037 Uiso 1 1 calc R
H34B H 0.5606 0.7464 0.2449 0.037 Uiso 1 1 calc R
H34C H 0.5971 0.9172 0.2878 0.037 Uiso 1 1 calc R
C35 C 0.7412(2) 0.8274(2) 0.12741(10) 0.0298(4) Uani 1 1 d .
H35A H 0.6728 0.8712 0.1166 0.045 Uiso 1 1 calc R
H35B H 0.6886 0.7186 0.1130 0.045 Uiso 1 1 calc R
H35C H 0.8267 0.8549 0.0994 0.045 Uiso 1 1 calc R
C36 C 0.9215(2) 0.79310(19) 0.24478(11) 0.0275(4) Uani 1 1 d .
H36A H 1.0126 0.8226 0.2208 0.041 Uiso 1 1 calc R
H36B H 0.8619 0.6860 0.2233 0.041 Uiso 1 1 calc R
H36C H 0.9485 0.8150 0.2981 0.041 Uiso 1 1 calc R
C37 C 1.3633(2) 1.0097(2) 0.24920(12) 0.0408(5) Uani 1 1 d .
H37A H 1.3450 0.9754 0.2941 0.049 Uiso 1 1 calc R
H37B H 1.4680 1.0836 0.2560 0.049 Uiso 1 1 calc R
C38 C 1.3352(3) 0.8796(3) 0.18106(12) 0.0458(6) Uani 1 1 d .
H38A H 1.2832 0.7840 0.1924 0.055 Uiso 1 1 calc R
H38B H 1.4306 0.8822 0.1626 0.055 Uiso 1 1 calc R
C39 C 1.2376(3) 0.8967(3) 0.12375(11) 0.0460(6) Uani 1 1 d .
H39A H 1.2790 0.8896 0.0758 0.055 Uiso 1 1 calc R
H39B H 1.1342 0.8197 0.1156 0.055 Uiso 1 1 calc R
C40 C 1.2413(3) 1.0496(3) 0.15789(12) 0.0496(7) Uani 1 1 d .
H40A H 1.3253 1.1254 0.1429 0.059 Uiso 1 1 calc R
H40B H 1.1467 1.0544 0.1423 0.059 Uiso 1 1 calc R
Li1 Li 1.1242(4) 1.1375(3) 0.29185(18) 0.0313(7) Uani 1 1 d .

loop_
_atom_site_aniso_label
_atom_site_aniso_U_11
_atom_site_aniso_U_22
_atom_site_aniso_U_33
_atom_site_aniso_U_23
_atom_site_aniso_U_13
_atom_site_aniso_U_12
Si1 0.0194(3) 0.0159(2) 0.0164(3) 0.00435(18) 0.0022(2) 0.0086(2)
O1 0.0320(8) 0.0378(7) 0.0355(8) 0.0158(6) 0.0145(6) 0.0250(6)
N1 0.0172(7) 0.0162(7) 0.0148(7) 0.0054(5) 0.0037(6) 0.0091(6)
C1 0.0102(8) 0.0147(8) 0.0156(9) 0.0040(6) 0.0019(7) 0.0042(7)
C2 0.0134(8) 0.0156(8) 0.0148(9) 0.0052(6) 0.0009(7) 0.0043(7)
C3 0.0160(9) 0.0174(8) 0.0174(9) 0.0086(7) 0.0023(7) 0.0080(7)
C4 0.0136(8) 0.0156(8) 0.0181(9) 0.0051(6) 0.0028(7) 0.0061(7)
C5 0.0136(8) 0.0184(8) 0.0138(8) 0.0045(6) 0.0032(7) 0.0057(7)
C6 0.0117(8) 0.0150(8) 0.0155(9) 0.0048(6) 0.0009(7) 0.0041(7)
C7 0.0258(10) 0.0272(9) 0.0224(10) 0.0104(7) 0.0070(8) 0.0170(8)
C8 0.0198(9) 0.0163(8) 0.0135(8) 0.0053(6) 0.0020(7) 0.0088(7)
C9 0.0207(9) 0.0179(8) 0.0169(9) 0.0090(7) 0.0050(7) 0.0112(7)
C10 0.0217(9) 0.0193(8) 0.0185(9) 0.0047(7) 0.0058(8) 0.0092(7)
C11 0.0217(10) 0.0232(9) 0.0248(10) 0.0021(7) 0.0017(8) 0.0073(8)
C12 0.0197(10) 0.0252(9) 0.0343(11) 0.0129(8) 0.0104(9) 0.0099(8)
C13 0.0301(11) 0.0347(10) 0.0220(10) 0.0147(8) 0.0125(9) 0.0206(9)
C14 0.0258(10) 0.0286(9) 0.0150(9) 0.0079(7) 0.0033(8) 0.0158(8)
C15 0.0214(9) 0.0196(8) 0.0119(8) 0.0041(6) 0.0039(7) 0.0117(7)
C16 0.0220(10) 0.0227(9) 0.0217(10) 0.0080(7) 0.0031(8) 0.0106(8)
C17 0.0353(11) 0.0287(10) 0.0257(10) 0.0154(8) 0.0075(9) 0.0191(9)
C18 0.0337(11) 0.0381(11) 0.0181(10) 0.0098(8) 0.0028(8) 0.0258(9)
C19 0.0225(10) 0.0333(10) 0.0184(10) 0.0009(7) -0.0008(8) 0.0156(8)
C20 0.0233(10) 0.0239(9) 0.0169(9) 0.0057(7) 0.0046(8) 0.0115(8)
C21 0.0154(9) 0.0138(8) 0.0140(8) 0.0042(6) 0.0019(7) 0.0060(7)
C22 0.0182(9) 0.0143(8) 0.0162(9) 0.0079(6) 0.0051(7) 0.0089(7)
C23 0.0180(9) 0.0190(8) 0.0169(9) 0.0066(7) 0.0007(7) 0.0068(7)
C24 0.0185(9) 0.0232(9) 0.0250(10) 0.0105(7) 0.0080(8) 0.0098(8)
C25 0.0289(10) 0.0207(9) 0.0180(9) 0.0079(7) 0.0098(8) 0.0127(8)
C26 0.0260(10) 0.0201(9) 0.0151(9) 0.0044(7) -0.0001(8) 0.0105(8)
C27 0.0186(9) 0.0176(8) 0.0174(9) 0.0053(7) 0.0013(7) 0.0086(7)
C28 0.0193(9) 0.0194(8) 0.0075(8) 0.0030(6) 0.0018(7) 0.0094(7)
C29 0.0227(9) 0.0212(9) 0.0164(9) 0.0074(7) 0.0032(7) 0.0110(8)
C30 0.0270(10) 0.0290(10) 0.0237(10) 0.0084(8) 0.0029(8) 0.0189(9)
C31 0.0176(9) 0.0341(10) 0.0252(10) 0.0057(8) 0.0013(8) 0.0135(8)
C32 0.0196(9) 0.0233(9) 0.0235(10) 0.0064(7) 0.0033(8) 0.0061(8)
C33 0.0208(9) 0.0206(9) 0.0157(9) 0.0056(7) 0.0034(7) 0.0111(7)
C34 0.0218(10) 0.0221(9) 0.0283(11) 0.0068(7) 0.0038(8) 0.0067(8)
C35 0.0382(12) 0.0218(9) 0.0234(10) 0.0027(7) -0.0002(9) 0.0084(9)
C36 0.0283(11) 0.0219(9) 0.0370(11) 0.0105(8) 0.0076(9) 0.0136(8)
C37 0.0362(12) 0.0519(13) 0.0482(14) 0.0126(11) 0.0057(11) 0.0335(11)
C38 0.0638(16) 0.0579(14) 0.0398(13) 0.0163(11) 0.0145(12) 0.0486(13)
C39 0.0640(16) 0.0713(16) 0.0278(12) 0.0192(11) 0.0188(11) 0.0501(14)
C40 0.0756(18) 0.0725(16) 0.0420(14) 0.0384(12) 0.0332(13) 0.0582(15)
Li1 0.0220(17) 0.0354(17) 0.0330(19) 0.0018(14) 0.0023(14) 0.0136(14)

loop_
_atom_type_symbol
_atom_type_description
_atom_type_scat_dispersion_real
_atom_type_scat_dispersion_imag
_atom_type_scat_source
C C 0.0033 0.0016 'International Tables Vol C Tables 4.2.6.8 and 6.1.1.4'
H H 0.0000 0.0000 'International Tables Vol C Tables 4.2.6.8 and 6.1.1.4'
N N 0.0061 0.0033 'International Tables Vol C Tables 4.2.6.8 and 6.1.1.4'
Si Si 0.0817 0.0704 'International Tables Vol C Tables 4.2.6.8 and 6.1.1.4'
Li Li -0.0003 0.0001 'International Tables Vol C Tables 4.2.6.8 and 6.1.1.4'
O O 0.0106 0.0060 'International Tables Vol C Tables 4.2.6.8 and 6.1.1.4'

loop_
_geom_angle_atom_site_label_1
_geom_angle_atom_site_label_2
_geom_angle_atom_site_label_3
_geom_angle
N1 Si1 C36 108.85(8)
N1 Si1 C35 115.34(7)
C36 Si1 C35 105.36(8)
N1 Si1 C34 113.51(7)
C36 Si1 C34 107.70(8)
C35 Si1 C34 105.54(9)
C40 O1 C37 105.51(14)
C40 O1 Li1 116.72(15)
C37 O1 Li1 135.92(16)
C1 N1 Si1 123.85(11)
C1 N1 Li1 117.82(14)
Si1 N1 Li1 116.37(11)
N1 C1 C6 121.08(13)
N1 C1 C2 122.00(14)
C6 C1 C2 116.76(13)
C3 C2 C1 120.14(14)
C3 C2 C8 120.86(13)
C1 C2 C8 118.94(13)
C4 C3 C2 122.59(14)
C3 C4 C5 117.50(13)
C3 C4 C7 121.15(13)
C5 C4 C7 121.35(14)
C6 C5 C4 121.88(15)
C5 C6 C1 120.89(13)
C5 C6 C21 121.74(14)
C1 C6 C21 117.32(13)
C9 C8 C2 113.13(13)
C9 C8 C15 111.93(13)
C2 C8 C15 111.78(12)
C10 C9 C14 117.49(16)
C10 C9 C8 123.01(14)
C14 C9 C8 119.50(15)
C9 C10 C11 121.21(15)
C12 C11 C10 120.43(17)
C13 C12 C11 119.22(17)
C12 C13 C14 120.37(16)
C13 C14 C9 121.26(17)
C20 C15 C16 118.24(15)
C20 C15 C8 119.10(14)
C16 C15 C8 122.60(15)
C17 C16 C15 120.66(17)
C18 C17 C16 120.44(17)
C17 C18 C19 119.43(16)
C18 C19 C20 120.13(17)
C19 C20 C15 121.10(16)
C28 C21 C22 112.76(13)
C28 C21 C6 111.11(12)
C22 C21 C6 114.25(12)
C27 C22 C23 117.89(14)
C27 C22 C21 122.84(15)
C23 C22 C21 119.26(14)
C24 C23 C22 121.22(16)
C25 C24 C23 120.19(16)
C26 C25 C24 119.24(15)
C25 C26 C27 120.52(16)
C26 C27 C22 120.95(16)
C33 C28 C29 117.81(15)
C33 C28 C21 121.94(13)
C29 C28 C21 120.25(14)
C33 C28 Li1 80.48(12)
C29 C28 Li1 80.12(11)
C21 C28 Li1 108.85(12)
C30 C29 C28 120.92(15)
C30 C29 Li1 86.80(12)
C28 C29 Li1 69.15(11)
C31 C30 C29 120.48(15)
C30 C31 C32 119.28(17)
C33 C32 C31 120.24(16)
C32 C33 C28 121.25(14)
C32 C33 Li1 86.52(12)
C28 C33 Li1 69.05(11)
O1 C37 C38 106.14(16)
C37 C38 C39 105.56(16)
C40 C39 C38 103.49(19)
O1 C40 C39 105.53(14)
O1 Li1 N1 127.99(18)
O1 Li1 C28 145.16(17)
N1 Li1 C28 82.65(12)
O1 Li1 C29 117.45(15)
N1 Li1 C29 98.78(14)
C28 Li1 C29 30.73(6)
O1 Li1 C33 134.02(16)
N1 Li1 C33 97.30(13)
C28 Li1 C33 30.47(6)
C29 Li1 C33 52.49(8)

loop_
_geom_bond_atom_site_label_1
_geom_bond_atom_site_label_2
_geom_bond_distance
Si1 N1 1.6871(13)
Si1 C36 1.8746(17)
Si1 C35 1.8809(18)
Si1 C34 1.8869(18)
O1 C40 1.438(2)
O1 C37 1.441(2)
O1 Li1 1.895(3)
N1 C1 1.3925(19)
N1 Li1 1.912(3)
C1 C6 1.421(2)
C1 C2 1.424(2)
C2 C3 1.391(2)
C2 C8 1.528(2)
C3 C4 1.386(2)
C4 C5 1.390(2)
C4 C7 1.509(2)
C5 C6 1.390(2)
C6 C21 1.532(2)
C8 C9 1.527(2)
C8 C15 1.530(2)
C9 C10 1.387(2)
C9 C14 1.399(2)
C10 C11 1.391(2)
C11 C12 1.381(2)
C12 C13 1.380(3)
C13 C14 1.385(2)
C15 C20 1.390(2)
C15 C16 1.391(2)
C16 C17 1.391(2)
C17 C18 1.382(3)
C18 C19 1.382(2)
C19 C20 1.389(2)
C21 C28 1.523(2)
C21 C22 1.525(2)
C22 C27 1.392(2)
C22 C23 1.395(2)
C23 C24 1.387(2)
C24 C25 1.387(2)
C25 C26 1.382(2)
C26 C27 1.389(2)
C28 C33 1.392(2)
C28 C29 1.402(2)
C28 Li1 2.564(3)
C29 C30 1.388(2)
C29 Li1 2.703(4)
C30 C31 1.381(3)
C31 C32 1.391(2)
C32 C33 1.386(2)
C33 Li1 2.707(4)
C37 C38 1.509(3)
C38 C39 1.521(3)
C39 C40 1.500(3)
